data_4000226
loop_
_publ_author_name
'Schubert, David M.'
'Alam, Fazlul'
'Visi, Mandana Z.'
'Knobler, Carolyn B.'

_journal_name_full 'Chemistry of Materials'
_journal_paper_doi 10.1021/cm020791z
_journal_year 2003
_chemical_formula_moiety 'Zn B3 O4 (OH)3'
_chemical_formula_sum 'B12 H12 O28 Zn4'
_chemical_formula_weight 851.30
_chemical_name_common
;
zinc borate
;
_space_group_IT_number 14
_symmetry_cell_setting monoclinic
_symmetry_space_group_name_Hall '-P 2yn'
_symmetry_space_group_name_H-M 'P 1 21/n 1'
_atom_sites_solution_hydrogens geom
_atom_sites_solution_primary direct
_atom_sites_solution_secondary difmap
_cell_angle_alpha 90.00
_cell_angle_beta 106.966(4)
_cell_angle_gamma 90.00
_cell_formula_units_Z 4
_cell_length_a 6.8452(16)
_cell_length_b 9.798(2)
_cell_length_c 7.6970(18)
_cell_measurement_reflns_used 559
_cell_measurement_temperature 298(2)
_cell_measurement_theta_max 53.60
_cell_measurement_theta_min 8.16
_cell_volume 493.8(2)
_diffrn_ambient_temperature 298(2)
_diffrn_measurement_device_type 'Bruker SMART ccd'
_diffrn_measurement_method 'phi and omega scans'
_diffrn_radiation_monochromator graphite
_diffrn_radiation_source 'fine-focus sealed tube'
_diffrn_radiation_type MoK\a
_diffrn_radiation_wavelength 0.71073
_diffrn_reflns_av_R_equivalents 0.0236
_diffrn_reflns_av_sigmaI/netI 0.0352
_diffrn_reflns_limit_h_max 8
_diffrn_reflns_limit_h_min -8
_diffrn_reflns_limit_k_max 8
_diffrn_reflns_limit_k_min -13
_diffrn_reflns_limit_l_max 10
_diffrn_reflns_limit_l_min -9
_diffrn_reflns_number 3045
_diffrn_reflns_theta_max 28.26
_diffrn_reflns_theta_min 3.46
_diffrn_standards_decay_% 0
_exptl_absorpt_coefficient_mu 4.949
_exptl_absorpt_correction_T_max 1.000
_exptl_absorpt_correction_T_min 0.828
_exptl_absorpt_correction_type SADABS
_exptl_absorpt_process_details 'Bruker software'
_exptl_crystal_colour colorless
_exptl_crystal_density_diffrn 2.863
_exptl_crystal_density_method 'not measured'
_exptl_crystal_description parallelepiped
_exptl_crystal_F_000 416
_exptl_crystal_size_max 0.15
_exptl_crystal_size_mid 0.1
_exptl_crystal_size_min 0.05
_refine_ls_extinction_method none
_refine_ls_goodness_of_fit_ref 0.988
_refine_ls_hydrogen_treatment mixed
_refine_ls_matrix_type full
_refine_ls_number_parameters 109
_refine_ls_number_reflns 1173
_refine_ls_number_restraints 0
_refine_ls_restrained_S_all 0.988
_refine_ls_R_factor_all 0.0340
_refine_ls_R_factor_gt 0.0226
_refine_ls_shift/su_max 0.000
_refine_ls_shift/su_mean 0.000
_refine_ls_structure_factor_coef Fsqd
_refine_ls_weighting_details 'calc w=1/[\s^2^(Fo^2^)+(0.0272P)^2^+0.0000P] where P=(Fo^2^+2Fc^2^)/3'
_refine_ls_weighting_scheme calc
_refine_ls_wR_factor_gt 0.0504
_refine_ls_wR_factor_ref 0.0528
_reflns_number_gt 941
_reflns_number_total 1173
_reflns_threshold_expression >2sigma(I)
_cod_original_sg_symbol_H-M 'P 21/n'
_cod_original_formula_sum 'H12 B12 O28 Zn4'
_cod_database_code 4000226

loop_
_symmetry_equiv_pos_as_xyz
'x, y, z'
'-x+1/2, y+1/2, -z+1/2'
'-x, -y, -z'
'x-1/2, -y-1/2, z-1/2'

loop_
_atom_site_label
_atom_site_type_symbol
_atom_site_fract_x
_atom_site_fract_y
_atom_site_fract_z
_atom_site_U_iso_or_equiv
_atom_site_adp_type
_atom_site_occupancy
_atom_site_symmetry_multiplicity
_atom_site_calc_flag
_atom_site_refinement_flags
_atom_site_disorder_assembly
_atom_site_disorder_group
Zn1 Zn 0.06883(5) 0.71619(3) 0.84382(4) 0.01227(10) Uani 1 1 d . . .
O1 O -0.0437(3) 0.79026(18) 1.0319(2) 0.0110(4) Uani 1 1 d . . .
O2 O -0.3100(3) 0.92158(19) 1.0883(2) 0.0137(4) Uani 1 1 d . . .
O3 O 0.0403(3) 0.96357(18) 1.2682(2) 0.0120(4) Uani 1 1 d . . .
O4 O 0.1103(3) 0.72302(19) 1.3364(2) 0.0131(4) Uani 1 1 d . . .
O5 O 0.2590(3) 0.5673(2) 0.9024(2) 0.0151(4) Uani 1 1 d . . .
H5 H 0.304(5) 0.548(3) 0.980(5) 0.020 Uiso 1 1 d . . .
O6 O 0.2094(3) 0.86342(19) 0.7595(3) 0.0138(4) Uani 1 1 d . . .
H6 H 0.319(5) 0.846(3) 0.781(4) 0.018 Uiso 1 1 d . . .
O7 O -0.1930(3) 0.6535(2) 0.6798(3) 0.0145(4) Uani 1 1 d . . .
H7 H -0.179(5) 0.604(3) 0.621(4) 0.019 Uiso 1 1 d . . .
B3 B 0.1048(4) 0.8367(3) 1.2114(4) 0.0113(6) Uani 1 1 d . . .
B1 B -0.2477(5) 0.8273(3) 0.9859(4) 0.0117(6) Uani 1 1 d . . .
B2 B -0.1722(5) 0.9874(3) 1.2503(4) 0.0115(6) Uani 1 1 d . . .

loop_
_atom_site_aniso_label
_atom_site_aniso_U_11
_atom_site_aniso_U_22
_atom_site_aniso_U_33
_atom_site_aniso_U_23
_atom_site_aniso_U_13
_atom_site_aniso_U_12
Zn1 0.01157(16) 0.01106(16) 0.01410(16) -0.00069(13) 0.00364(11) 0.00030(13)
O1 0.0100(9) 0.0122(9) 0.0096(9) -0.0007(7) 0.0014(7) 0.0015(7)
O2 0.0110(9) 0.0145(10) 0.0135(10) -0.0051(7) 0.0003(7) 0.0010(7)
O3 0.0102(9) 0.0103(9) 0.0137(9) -0.0023(7) 0.0007(7) 0.0007(7)
O4 0.0108(9) 0.0134(9) 0.0135(9) 0.0041(8) 0.0008(7) -0.0016(7)
O5 0.0196(11) 0.0153(10) 0.0098(10) 0.0016(8) 0.0032(9) 0.0064(8)
O6 0.0110(9) 0.0109(10) 0.0198(10) 0.0000(8) 0.0049(8) 0.0003(8)
O7 0.0118(9) 0.0160(10) 0.0155(10) -0.0064(8) 0.0039(8) -0.0012(8)
B3 0.0105(14) 0.0136(14) 0.0080(14) 0.0000(11) 0.0001(11) -0.0011(11)
B1 0.0125(15) 0.0110(14) 0.0106(14) 0.0006(11) 0.0017(12) -0.0001(11)
B2 0.0113(14) 0.0104(14) 0.0117(15) -0.0003(11) 0.0019(11) -0.0012(11)
